data_7151149
loop_
_publ_author_name
'Walker, Stephen M.'
'Williams, Jodi T.'
'Russell, Alexander G.'
'Kariuki, Benson M.'
'Snaith, John S.'

_publ_section_title
;
 Stereoselective synthesis of 3,4-disubstituted and
 3,4,5-trisubstituted piperidines by Lewis acid-catalysed ene
 cyclisation of 4-aza-1,7-dienes.
;
_journal_issue 18
_journal_name_full 'Organic &amp; biomolecular chemistry'
_journal_page_first 2925
_journal_page_last 2931
_journal_paper_doi 10.1039/b708139a
_journal_volume 5
_journal_year 2007
_chemical_formula_moiety 'C17 H23 N O4 S'
_chemical_formula_sum 'C17 H23 N O4 S'
_chemical_formula_weight 337.42
_chemical_name_systematic
;
?
;
_space_group_IT_number 14
_symmetry_cell_setting monoclinic
_symmetry_space_group_name_Hall '-P 2yab'
_symmetry_space_group_name_H-M 'P 1 21/a 1'
_atom_sites_solution_hydrogens geom
_atom_sites_solution_primary direct
_atom_sites_solution_secondary difmap
_audit_creation_method SHELXL-97
_cell_angle_alpha 90.00
_cell_angle_beta 102.480(8)
_cell_angle_gamma 90.00
_cell_formula_units_Z 4
_cell_length_a 6.1394(8)
_cell_length_b 21.563(3)
_cell_length_c 13.0265(14)
_cell_measurement_reflns_used 726
_cell_measurement_temperature 293(2)
_cell_measurement_theta_max 41.59
_cell_measurement_theta_min 3.47
_cell_volume 1683.8(4)
_computing_cell_refinement SAINTPLUS
_computing_data_collection SMART
_computing_data_reduction SAINTPLUS
_computing_structure_refinement SHELXTL
_computing_structure_solution SHELXTL
_diffrn_ambient_temperature 293(2)
_diffrn_measured_fraction_theta_full 0.974
_diffrn_measured_fraction_theta_max 0.974
_diffrn_measurement_device_type 'Bruker Smart 6000 CCD'
_diffrn_measurement_method 'CCD scans'
_diffrn_radiation_monochromator graphite
_diffrn_radiation_source 'fine-focus sealed tube'
_diffrn_radiation_type CuK\a
_diffrn_radiation_wavelength 1.54178
_diffrn_reflns_av_R_equivalents 0.0841
_diffrn_reflns_av_sigmaI/netI 0.0940
_diffrn_reflns_limit_h_max 5
_diffrn_reflns_limit_h_min -5
_diffrn_reflns_limit_k_max 18
_diffrn_reflns_limit_k_min -18
_diffrn_reflns_limit_l_max 11
_diffrn_reflns_limit_l_min -11
_diffrn_reflns_number 4093
_diffrn_reflns_theta_full 41.59
_diffrn_reflns_theta_max 41.59
_diffrn_reflns_theta_min 3.47
_exptl_absorpt_coefficient_mu 1.877
_exptl_absorpt_correction_T_max 0.9634
_exptl_absorpt_correction_T_min 0.5678
_exptl_absorpt_correction_type empirical
_exptl_absorpt_process_details Sadabs
_exptl_crystal_colour colourless
_exptl_crystal_density_diffrn 1.331
_exptl_crystal_density_method 'not measured'
_exptl_crystal_description needle
_exptl_crystal_F_000 720
_exptl_crystal_size_max 0.34
_exptl_crystal_size_mid 0.04
_exptl_crystal_size_min 0.02
_refine_diff_density_max 0.418
_refine_diff_density_min -0.219
_refine_diff_density_rms 0.073
_refine_ls_extinction_coef 0.0033(8)
_refine_ls_extinction_expression Fc^*^=kFc[1+0.001xFc^2^\l^3^/sin(2\q)]^-1/4^
_refine_ls_extinction_method SHELXL
_refine_ls_goodness_of_fit_ref 1.074
_refine_ls_hydrogen_treatment constr
_refine_ls_matrix_type full
_refine_ls_number_parameters 209
_refine_ls_number_reflns 1101
_refine_ls_number_restraints 0
_refine_ls_restrained_S_all 1.074
_refine_ls_R_factor_all 0.1303
_refine_ls_R_factor_gt 0.0894
_refine_ls_shift/su_max 0.003
_refine_ls_shift/su_mean 0.001
_refine_ls_structure_factor_coef Fsqd
_refine_ls_weighting_details 'calc w=1/[\s^2^(Fo^2^)+(0.1061P)^2^+10.0728P] where P=(Fo^2^+2Fc^2^)/3'
_refine_ls_weighting_scheme calc
_refine_ls_wR_factor_gt 0.2196
_refine_ls_wR_factor_ref 0.2425
_reflns_number_gt 726
_reflns_number_total 1101
_reflns_threshold_expression >2sigma(I)
_cod_data_source_file b708139a.txt
_cod_data_source_block swm118
_cod_depositor_comments
;
The following automatic conversions were performed:
'_symmetry_cell_setting' value 'Monoclinic' changed to 'monoclinic'
according to '/home/saulius/struct/CIF-dictionaries/cif_core.dic'
dictionary named 'cif_core.dic' version 2.4.1 from
2010-06-29.

'_exptl_absorpt_correction_type' value 'Empirical' changed to
'empirical' according to
'/home/saulius/struct/CIF-dictionaries/cif_core.dic' dictionary named
'cif_core.dic' version 2.4.1 from 2010-06-29.

Automatic conversion script
Id: cif_fix_enum 1527 2010-12-29 10:47:43Z saulius 
;
_cod_original_cell_volume 1683.8(3)
_cod_original_sg_symbol_H-M P21/a
_cod_database_code 7151149

loop_
_symmetry_equiv_pos_as_xyz
'x, y, z'
'-x+1/2, y+1/2, -z'
'-x, -y, -z'
'x-1/2, -y-1/2, z'

loop_
_atom_site_label
_atom_site_type_symbol
_atom_site_fract_x
_atom_site_fract_y
_atom_site_fract_z
_atom_site_U_iso_or_equiv
_atom_site_adp_type
_atom_site_occupancy
_atom_site_symmetry_multiplicity
_atom_site_calc_flag
_atom_site_refinement_flags
_atom_site_disorder_assembly
_atom_site_disorder_group
C1 C 0.851(3) 0.1532(7) 0.5674(11) 0.044(4) Uani 1 1 d . . .
C2 C 0.653(3) 0.1839(7) 0.5724(15) 0.054(4) Uani 1 1 d . . .
H2 H 0.5630 0.1985 0.5103 0.064 Uiso 1 1 calc R . .
C3 C 0.586(3) 0.1933(6) 0.6634(17) 0.052(5) Uani 1 1 d . . .
H3 H 0.4527 0.2139 0.6624 0.063 Uiso 1 1 calc R . .
C4 C 0.714(4) 0.1729(7) 0.7578(15) 0.056(5) Uani 1 1 d . . .
C5 C 0.911(4) 0.1430(8) 0.7546(14) 0.069(5) Uani 1 1 d . . .
H5 H 1.0018 0.1303 0.8178 0.083 Uiso 1 1 calc R . .
C6 C 0.981(3) 0.1306(7) 0.6615(16) 0.061(5) Uani 1 1 d . . .
H6 H 1.1105 0.1082 0.6621 0.073 Uiso 1 1 calc R . .
C7 C 0.641(3) 0.1829(7) 0.8581(12) 0.090(6) Uani 1 1 d . . .
H7A H 0.7488 0.1654 0.9152 0.135 Uiso 1 1 calc R . .
H7B H 0.4989 0.1633 0.8543 0.135 Uiso 1 1 calc R . .
H7C H 0.6273 0.2266 0.8697 0.135 Uiso 1 1 calc R . .
C8 C 0.549(3) 0.1359(7) 0.3084(11) 0.062(5) Uani 1 1 d . . .
H8A H 0.5991 0.1765 0.2912 0.074 Uiso 1 1 calc R . .
H8B H 0.4307 0.1416 0.3465 0.074 Uiso 1 1 calc R . .
C9 C 0.462(2) 0.0993(7) 0.2085(12) 0.058(4) Uani 1 1 d . . .
H9 H 0.5899 0.0943 0.1755 0.069 Uiso 1 1 calc R . .
C10 C 0.395(2) 0.0336(6) 0.2332(11) 0.041(4) Uani 1 1 d . . .
H10 H 0.2675 0.0374 0.2668 0.049 Uiso 1 1 calc R . .
C11 C 0.583(3) 0.0022(6) 0.3127(12) 0.061(5) Uani 1 1 d . . .
H11A H 0.5282 -0.0362 0.3361 0.073 Uiso 1 1 calc R . .
H11B H 0.7039 -0.0079 0.2782 0.073 Uiso 1 1 calc R . .
C12 C 0.674(3) 0.0423(8) 0.4072(12) 0.070(5) Uani 1 1 d . . .
H12A H 0.5614 0.0472 0.4489 0.084 Uiso 1 1 calc R . .
H12B H 0.8035 0.0228 0.4508 0.084 Uiso 1 1 calc R . .
C13 C 0.284(3) 0.1294(7) 0.1271(12) 0.046(4) Uani 1 1 d . . .
C14 C 0.259(2) 0.0313(11) 0.0300(16) 0.063(5) Uani 1 1 d . . .
C15 C 0.317(3) -0.0041(8) 0.1325(13) 0.077(5) Uani 1 1 d . . .
H15A H 0.4337 -0.0336 0.1274 0.092 Uiso 1 1 calc R . .
H15B H 0.1871 -0.0278 0.1397 0.092 Uiso 1 1 calc R . .
C16 C 0.355(3) 0.1916(7) 0.0929(11) 0.074(5) Uani 1 1 d . . .
H16A H 0.2349 0.2096 0.0421 0.111 Uiso 1 1 calc R . .
H16B H 0.4825 0.1864 0.0620 0.111 Uiso 1 1 calc R . .
H16C H 0.3935 0.2185 0.1528 0.111 Uiso 1 1 calc R . .
C17 C 0.059(2) 0.1323(8) 0.1591(11) 0.087(6) Uani 1 1 d . . .
H17A H 0.0218 0.0918 0.1809 0.130 Uiso 1 1 calc R . .
H17B H -0.0535 0.1458 0.1004 0.130 Uiso 1 1 calc R . .
H17C H 0.0684 0.1609 0.2163 0.130 Uiso 1 1 calc R . .
N1 N 0.733(2) 0.1018(6) 0.3732(9) 0.053(3) Uani 1 1 d . . .
O1 O 0.9538(16) 0.1979(5) 0.4000(7) 0.069(3) Uani 1 1 d . . .
O2 O 1.1223(17) 0.0998(5) 0.4712(7) 0.083(4) Uani 1 1 d . . .
O3 O 0.2457(16) 0.0933(7) 0.0293(7) 0.064(3) Uani 1 1 d . . .
O4 O 0.2149(17) 0.0041(6) -0.0551(9) 0.082(4) Uani 1 1 d . . .
S1 S 0.9346(7) 0.1390(2) 0.4486(3) 0.0585(17) Uani 1 1 d . . .

loop_
_atom_site_aniso_label
_atom_site_aniso_U_11
_atom_site_aniso_U_22
_atom_site_aniso_U_33
_atom_site_aniso_U_23
_atom_site_aniso_U_13
_atom_site_aniso_U_12
C1 0.060(12) 0.057(11) 0.012(11) -0.011(9) 0.002(9) -0.002(10)
C2 0.058(13) 0.032(10) 0.067(17) -0.019(9) 0.004(10) 0.003(9)
C3 0.076(13) 0.042(10) 0.043(11) -0.026(11) 0.020(14) 0.014(9)
C4 0.074(14) 0.044(11) 0.046(16) -0.007(10) 0.007(13) 0.024(10)
C5 0.091(17) 0.066(13) 0.036(15) 0.008(10) -0.015(11) -0.003(12)
C6 0.072(12) 0.072(13) 0.040(12) -0.007(11) 0.012(13) 0.001(9)
C7 0.148(17) 0.081(13) 0.052(12) -0.008(10) 0.044(12) 0.010(12)
C8 0.085(13) 0.057(11) 0.037(10) -0.014(10) 0.002(10) 0.001(11)
C9 0.057(11) 0.066(13) 0.058(12) -0.004(11) 0.028(10) 0.017(10)
C10 0.056(10) 0.023(9) 0.046(11) 0.004(9) 0.011(9) 0.001(8)
C11 0.070(12) 0.041(10) 0.072(11) 0.013(11) 0.016(10) -0.005(10)
C12 0.079(12) 0.044(12) 0.075(13) 0.011(11) -0.011(10) -0.006(9)
C13 0.066(12) 0.032(11) 0.033(10) 0.000(10) -0.001(10) 0.025(9)
C14 0.045(11) 0.083(18) 0.059(17) -0.008(16) 0.010(10) -0.011(11)
C15 0.073(12) 0.079(13) 0.076(14) -0.012(14) 0.011(11) -0.007(10)
C16 0.104(13) 0.065(13) 0.053(11) 0.022(10) 0.016(10) 0.014(10)
C17 0.054(12) 0.142(17) 0.057(11) -0.009(11) -0.005(9) 0.044(11)
N1 0.056(9) 0.046(9) 0.047(8) 0.011(8) -0.006(8) -0.001(8)
O1 0.091(8) 0.068(8) 0.045(6) -0.006(6) 0.009(6) -0.018(6)
O2 0.053(7) 0.119(10) 0.071(8) -0.019(7) 0.002(6) 0.026(8)
O3 0.086(8) 0.060(9) 0.042(8) 0.003(8) 0.004(6) -0.004(6)
O4 0.079(8) 0.106(10) 0.061(8) -0.042(8) 0.014(7) -0.007(7)
S1 0.057(3) 0.071(4) 0.044(3) -0.010(3) 0.004(2) 0.001(3)

loop_
_atom_type_symbol
_atom_type_description
_atom_type_scat_dispersion_real
_atom_type_scat_dispersion_imag
_atom_type_scat_source
C C 0.0181 0.0091 'International Tables Vol C Tables 4.2.6.8 and 6.1.1.4'
H H 0.0000 0.0000 'International Tables Vol C Tables 4.2.6.8 and 6.1.1.4'
N N 0.0311 0.0180 'International Tables Vol C Tables 4.2.6.8 and 6.1.1.4'
O O 0.0492 0.0322 'International Tables Vol C Tables 4.2.6.8 and 6.1.1.4'
S S 0.3331 0.5567 'International Tables Vol C Tables 4.2.6.8 and 6.1.1.4'

loop_
_geom_angle_atom_site_label_1
_geom_angle_atom_site_label_2
_geom_angle_atom_site_label_3
_geom_angle
_geom_angle_site_symmetry_1
_geom_angle_site_symmetry_3
_geom_angle_publ_flag
C6 C1 C2 117.6(13) . . ?
C6 C1 S1 119.3(15) . . ?
C2 C1 S1 123.1(16) . . ?
C3 C2 C1 122.9(14) . . ?
C2 C3 C4 120.8(14) . . ?
C3 C4 C5 117.1(14) . . ?
C3 C4 C7 121.0(19) . . ?
C5 C4 C7 121.9(19) . . ?
C4 C5 C6 123.5(14) . . ?
C1 C6 C5 118.0(14) . . ?
N1 C8 C9 108.6(12) . . ?
C13 C9 C8 116.7(13) . . ?
C13 C9 C10 111.3(13) . . ?
C8 C9 C10 111.2(12) . . ?
C9 C10 C15 111.1(12) . . ?
C9 C10 C11 110.7(12) . . ?
C15 C10 C11 113.3(12) . . ?
C12 C11 C10 112.9(11) . . ?
N1 C12 C11 109.5(12) . . ?
O3 C13 C9 109.9(11) . . ?
O3 C13 C16 102.6(12) . . ?
C9 C13 C16 112.5(13) . . ?
O3 C13 C17 105.9(12) . . ?
C9 C13 C17 112.8(12) . . ?
C16 C13 C17 112.4(12) . . ?
O4 C14 O3 118.0(17) . . ?
O4 C14 C15 121.2(19) . . ?
O3 C14 C15 120.8(17) . . ?
C14 C15 C10 117.4(14) . . ?
C12 N1 C8 114.3(11) . . ?
C12 N1 S1 118.0(11) . . ?
C8 N1 S1 119.9(10) . . ?
C14 O3 C13 121.7(13) . . ?
O2 S1 O1 118.8(7) . . ?
O2 S1 N1 108.3(7) . . ?
O1 S1 N1 107.2(6) . . ?
O2 S1 C1 107.6(8) . . ?
O1 S1 C1 107.5(7) . . ?
N1 S1 C1 106.9(7) . . ?

loop_
_geom_bond_atom_site_label_1
_geom_bond_atom_site_label_2
_geom_bond_distance
_geom_bond_site_symmetry_2
_geom_bond_publ_flag
C1 C6 1.398(18) . ?
C1 C2 1.397(18) . ?
C1 S1 1.761(14) . ?
C2 C3 1.349(17) . ?
C3 C4 1.381(18) . ?
C4 C5 1.38(2) . ?
C4 C7 1.487(19) . ?
C5 C6 1.40(2) . ?
C8 N1 1.458(16) . ?
C8 C9 1.517(17) . ?
C9 C13 1.496(17) . ?
C9 C10 1.528(17) . ?
C10 C15 1.529(17) . ?
C10 C11 1.533(17) . ?
C11 C12 1.508(17) . ?
C12 N1 1.431(15) . ?
C13 O3 1.468(15) . ?
C13 C16 1.507(17) . ?
C13 C17 1.527(18) . ?
C14 O4 1.231(17) . ?
C14 O3 1.338(19) . ?
C14 C15 1.51(2) . ?
N1 S1 1.614(12) . ?
O1 S1 1.436(10) . ?
O2 S1 1.408(10) . ?
